data_4128887
loop_
_publ_author_name
'Mon, Marta'
'Bruno, Rosaria'
'Tiburcio, Estefania'
'Viciano-Chumillas, Marta'
'Kalinke, Lucas H. G.'
'Ferrando-Soria, Jes\'us'
'Armentano, Donatella'
'Pardo, Emilio'

_publ_section_title
;
 Multivariate Metal-Organic Frameworks for the Simultaneous Capture of
 Organic and Inorganic Contaminants from Water.
;
_journal_issue 34
_journal_name_full 'Journal of the American Chemical Society'
_journal_page_first 13601
_journal_page_last 13609
_journal_paper_doi 10.1021/jacs.9b06250
_journal_volume 141
_journal_year 2019
_chemical_formula_sum 'C30 H102 Ba Cu6 N6 O56 S3'
_chemical_formula_weight 2057.93
_space_group_crystal_system hexagonal
_space_group_IT_number 173
_space_group_name_Hall 'P 6c'
_space_group_name_H-M_alt 'P 63'
_atom_sites_solution_hydrogens geom
_audit_creation_date 2018-04-17
_audit_creation_method 'XIA2 0.5.542-g41349194-dials-1.9'
_cell_angle_alpha 90
_cell_angle_beta 90
_cell_angle_gamma 120
_cell_formula_units_Z 2
_cell_length_a 17.90660(4)
_cell_length_b 17.90660(4)
_cell_length_c 13.21800(6)
_cell_measurement_reflns_used 32260
_cell_measurement_temperature 100(2)
_cell_measurement_theta_max 33.8671597451
_cell_measurement_theta_min 1.26739481442
_cell_volume 3670.48(2)
_computing_cell_refinement 'DIALS 2theta refinement, DIALS 1.9.1-g449277ff-release'
_computing_data_reduction
;
aimless (Evans, P. R. and Murshudov, G. N., 2013)
ccp4 (Winn, M. D. et al., 2011)
DIALS 1.9.1-g449277ff-release (Winter, G. et al., 2018)
pointless (Evans, P., 2006)
XIA2 0.5.542-g41349194-dials-1.9 (Winter, G., 2010)
;
_computing_structure_refinement 'SHELXL-2018/3 (Sheldrick, 2018)'
_computing_structure_solution 'SHELXS-2013 (Sheldrick, 2013)'
_diffrn_ambient_temperature 100(2)
_diffrn_detector 'Photon counting pixel array'
_diffrn_measured_fraction_theta_full 1.000
_diffrn_measured_fraction_theta_max 0.975
_diffrn_measurement_device 'data_PILATUS_2M_S_N_24_0107_Diamond'
_diffrn_measurement_device_type 'Fluid Film Devices'
_diffrn_measurement_method 'shutterless scans'
_diffrn_measurement_specimen_support 'MiTeGen MicroMount'
_diffrn_radiation_monochromator 'Silicon 111'
_diffrn_radiation_source 'Diamond Light Source Beamline I19-1'
_diffrn_radiation_type Synchrotron
_diffrn_radiation_wavelength 0.6889
_diffrn_reflns_av_R_equivalents 0.0417
_diffrn_reflns_av_unetI/netI 0.0361
_diffrn_reflns_Laue_measured_fraction_full 1.000
_diffrn_reflns_Laue_measured_fraction_max 0.975
_diffrn_reflns_limit_h_max 29
_diffrn_reflns_limit_h_min -29
_diffrn_reflns_limit_k_max 29
_diffrn_reflns_limit_k_min -30
_diffrn_reflns_limit_l_max 22
_diffrn_reflns_limit_l_min -22
_diffrn_reflns_number 80907
_diffrn_reflns_point_group_measured_fraction_full 0.999
_diffrn_reflns_point_group_measured_fraction_max 0.954
_diffrn_reflns_theta_full 24.415
_diffrn_reflns_theta_max 36.006
_diffrn_reflns_theta_min 1.273
_exptl_absorpt_coefficient_mu 2.141
_exptl_absorpt_correction_type empirical
_exptl_absorpt_process_details
;
CCP4 7.0.052: AIMLESS, version 0.6.2 : 15/01/18
Scaling & analysis of unmerged intensities, absorption correction using spherical harmonics
;
_exptl_crystal_colour blue
_exptl_crystal_density_diffrn 1.862
_exptl_crystal_description 'hexagonal prism'
_exptl_crystal_F_000 2100
_exptl_crystal_size_max 0.10
_exptl_crystal_size_mid 0.10
_exptl_crystal_size_min 0.08
_exptl_transmission_factor_max 0.852
_exptl_transmission_factor_min 0.809
_platon_squeeze_details
;
;
_refine_diff_density_max 2.460
_refine_diff_density_min -1.990
_refine_diff_density_rms 0.156
_refine_ls_abs_structure_details
;
 Flack x determined using 3099 quotients [(I+)-(I-)]/[(I+)+(I-)]
 (Parsons, Flack and Wagner, Acta Cryst. B69 (2013) 249-259).
;
_refine_ls_abs_structure_Flack 0.143(12)
_refine_ls_extinction_method none
_refine_ls_goodness_of_fit_ref 0.944
_refine_ls_hydrogen_treatment constr
_refine_ls_matrix_type full
_refine_ls_number_parameters 275
_refine_ls_number_reflns 12169
_refine_ls_number_restraints 96
_refine_ls_restrained_S_all 0.949
_refine_ls_R_factor_all 0.0821
_refine_ls_R_factor_gt 0.0601
_refine_ls_shift/su_max 0.000
_refine_ls_shift/su_mean 0.000
_refine_ls_structure_factor_coef Fsqd
_refine_ls_weighting_details 'w=1/[\s^2^(Fo^2^)+(0.1311P)^2^] where P=(Fo^2^+2Fc^2^)/3'
_refine_ls_weighting_scheme calc
_refine_ls_wR_factor_gt 0.1770
_refine_ls_wR_factor_ref 0.1897
_reflns_Friedel_coverage 0.894
_reflns_Friedel_fraction_full 0.998
_reflns_Friedel_fraction_max 0.931
_reflns_number_gt 7818
_reflns_number_total 12169
_reflns_threshold_expression 'I > 2\s(I)'
_cod_data_source_file ja9b06250_si_003.cif
_cod_data_source_block SERIMETH_Ba_SQ
_cod_database_code 4128887
_shelx_shelxl_version_number 2018/3
_shelx_space_group_comment
;
The symmetry employed for this shelxl refinement is uniquely defined
by the following loop, which should always be used as a source of
symmetry information in preference to the above space-group names.
They are only intended as comments.
;

loop_
_space_group_symop_operation_xyz
'x, y, z'
'-y, x-y, z'
'-x+y, -x, z'
'-x, -y, z+1/2'
'y, -x+y, z+1/2'
'x-y, x, z+1/2'

loop_
_atom_site_label
_atom_site_type_symbol
_atom_site_fract_x
_atom_site_fract_y
_atom_site_fract_z
_atom_site_U_iso_or_equiv
_atom_site_adp_type
_atom_site_occupancy
_atom_site_site_symmetry_order
_atom_site_calc_flag
_atom_site_refinement_flags_posn
_atom_site_refinement_flags_adp
_atom_site_refinement_flags_occupancy
_atom_site_disorder_assembly
_atom_site_disorder_group
Cu1 Cu 0.86717(5) 0.44459(6) 0.25545(5) 0.0466(2) Uani 1 1 d . . . . .
Cu2 Cu 0.56960(8) 0.13059(6) -0.00083(6) 0.0601(3) Uani 1 1 d . . . . .
Ba1 Ba 0.666667 0.333333 0.12490(6) 0.03427(11) Uani 1 3 d S T P . .
N1 N 0.9032(4) 0.4092(4) 0.3735(5) 0.0510(13) Uani 1 1 d . . . . .
N2 N 0.4914(4) 0.0944(4) -0.1126(5) 0.0534(14) Uani 1 1 d . . . . .
O1 O 0.9819(3) 0.5547(4) 0.2727(4) 0.0477(11) Uani 1 1 d . . . . .
O2 O 0.7683(3) 0.3228(4) 0.2666(4) 0.0514(12) Uani 1 1 d . . . . .
O3 O 0.7117(4) 0.2016(4) 0.3476(5) 0.0673(18) Uani 1 1 d . . . . .
O4 O 0.5649(5) 0.0185(4) -0.0170(5) 0.0598(16) Uani 1 1 d . . . . .
O5 O 0.4937(5) 0.2932(4) -0.1083(6) 0.0705(18) Uani 1 1 d . . . . .
O6 O 0.5526(4) 0.2307(4) -0.0093(4) 0.0531(13) Uani 1 1 d . . . . .
C1 C 1.0206(5) 0.5452(6) 0.3461(6) 0.056(2) Uani 1 1 d . . . . .
C2 C 0.9787(4) 0.4598(5) 0.4057(5) 0.0444(15) Uani 1 1 d . . . . .
C3 C 0.8455(6) 0.3203(6) 0.4149(7) 0.068(3) Uani 1 1 d D . . . .
H3A H 0.877080 0.287438 0.418567 0.082 Uiso 1 1 calc R U . . .
C4 C 0.7696(5) 0.2773(6) 0.3372(8) 0.061(2) Uani 1 1 d . . . . .
C5 C 0.4596(7) 0.1488(6) -0.1459(7) 0.069(3) Uani 1 1 d D . . . .
H5A H 0.475398 0.163378 -0.218706 0.083 Uiso 1 1 calc R U . . .
C6 C 0.5058(6) 0.2311(6) -0.0843(6) 0.057(2) Uani 1 1 d . . . . .
O1HH O 0.83617(19) 0.46687(19) 0.1231(4) 0.0392(6) Uani 1 1 d . . . . .
C1H C 0.3629(8) 0.1084(9) -0.1357(15) 0.138(6) Uani 1 1 d D U . . .
H1HA H 0.345630 0.150286 -0.158156 0.165 Uiso 1 1 calc R U . . .
H1HB H 0.334421 0.057390 -0.180557 0.165 Uiso 1 1 calc R U . . .
O1H O 0.3341(9) 0.0826(9) -0.0343(17) 0.185(7) Uani 1 1 d D U . . .
C1S C 0.8117(12) 0.3257(12) 0.5202(10) 0.205(11) Uani 1 1 d D U . . .
H1SA H 0.757485 0.271093 0.533752 0.246 Uiso 1 1 calc R U . . .
H1SB H 0.854312 0.331646 0.571924 0.246 Uiso 1 1 calc R U . . .
C2S C 0.795(3) 0.399(2) 0.5309(16) 0.293(13) Uani 1 1 d D U . . .
S1 S 0.8034(18) 0.4012(18) 0.6730(13) 0.409(15) Uani 0.642(16) 1 d D U P A 1
S1' S 0.814(3) 0.504(2) 0.5863(17) 0.326(14) Uani 0.358(16) 1 d D U P A 2
C3S C 0.880(2) 0.516(2) 0.698(2) 0.239(11) Uani 1 1 d D U . . .
O1W O 1.01177(18) 0.68420(16) 0.1219(3) 0.0301(5) Uani 1 1 d . U . . .
O2W O 1.1948(11) 0.8178(14) 0.625(2) 0.255(12) Uani 1 1 d . U . . .
O3W O 1.0576(9) 0.6364(12) 0.6395(13) 0.195(7) Uani 1 1 d . U . . .
O4W O 1.0797(11) 0.3774(13) -0.0179(15) 0.217(10) Uani 1 1 d . U . . .
O5W O 0.939(3) 0.669(6) 0.749(6) 0.83(7) Uani 1 1 d . U . . .
O6W O 1.1611(11) 0.3155(17) 0.1080(17) 0.253(12) Uani 1 1 d . U . . .

loop_
_atom_site_aniso_label
_atom_site_aniso_U_11
_atom_site_aniso_U_22
_atom_site_aniso_U_33
_atom_site_aniso_U_23
_atom_site_aniso_U_13
_atom_site_aniso_U_12
Cu1 0.0339(4) 0.0450(4) 0.0510(5) 0.0037(4) -0.0062(3) 0.0124(3)
Cu2 0.0891(7) 0.0462(5) 0.0581(5) -0.0237(4) -0.0351(5) 0.0435(5)
Ba1 0.03330(13) 0.03330(13) 0.03620(18) 0.000 0.000 0.01665(6)
N1 0.043(3) 0.040(2) 0.051(3) 0.010(2) -0.006(2) 0.007(2)
N2 0.064(3) 0.038(2) 0.059(3) -0.020(3) -0.018(3) 0.027(2)
O1 0.039(2) 0.049(2) 0.052(3) 0.004(2) -0.011(2) 0.019(2)
O2 0.041(3) 0.043(3) 0.056(3) 0.007(2) -0.016(2) 0.011(2)
O3 0.053(3) 0.051(3) 0.068(3) 0.025(2) -0.017(3) 0.003(2)
O4 0.083(4) 0.038(2) 0.062(3) -0.015(2) -0.024(3) 0.033(3)
O5 0.086(4) 0.060(3) 0.081(4) -0.019(3) -0.032(4) 0.048(3)
O6 0.064(3) 0.048(3) 0.056(3) -0.016(2) -0.023(3) 0.035(3)
C1 0.039(3) 0.054(4) 0.057(4) 0.001(3) -0.015(3) 0.009(3)
C2 0.036(3) 0.056(4) 0.043(3) 0.006(3) -0.001(2) 0.024(3)
C3 0.054(4) 0.051(4) 0.067(5) 0.014(3) -0.019(3) 0.002(3)
C4 0.039(4) 0.049(4) 0.082(6) 0.001(4) -0.005(3) 0.011(3)
C5 0.098(7) 0.055(4) 0.064(4) -0.030(3) -0.047(4) 0.047(5)
C6 0.075(5) 0.062(4) 0.055(4) -0.030(3) -0.036(4) 0.051(4)
O1HH 0.0370(12) 0.0398(13) 0.0364(13) -0.007(2) -0.004(2) 0.0159(11)
C1H 0.096(9) 0.091(8) 0.229(16) -0.080(10) -0.093(10) 0.049(7)
O1H 0.116(8) 0.131(10) 0.33(2) -0.026(13) 0.034(12) 0.077(8)
C1S 0.172(16) 0.164(13) 0.080(7) 0.059(8) -0.039(8) -0.066(11)
C2S 0.36(3) 0.27(2) 0.151(14) 0.039(14) -0.115(18) 0.08(2)
S1 0.46(3) 0.37(2) 0.140(11) -0.025(12) -0.045(13) 0.022(19)
S1' 0.43(3) 0.32(3) 0.122(13) -0.019(15) -0.056(16) 0.10(2)
C3S 0.31(3) 0.32(2) 0.155(16) -0.044(18) -0.019(17) 0.21(2)
O1W 0.0429(12) 0.0269(10) 0.0225(10) -0.0036(16) -0.0051(18) 0.0191(9)
O2W 0.195(14) 0.37(3) 0.29(2) -0.18(3) -0.095(18) 0.202(18)
O3W 0.162(11) 0.263(18) 0.158(13) 0.088(13) 0.024(10) 0.105(12)
O4W 0.181(13) 0.258(19) 0.256(18) 0.199(17) 0.138(14) 0.142(14)
O5W 0.39(5) 1.53(19) 0.85(11) 0.10(12) -0.02(6) 0.69(9)
O6W 0.181(14) 0.34(3) 0.21(2) 0.15(2) 0.020(14) 0.109(16)

loop_
_atom_type_symbol
_atom_type_description
_atom_type_scat_dispersion_real
_atom_type_scat_dispersion_imag
_atom_type_scat_source
C C 0.0029 0.0015 'International Tables Vol C Tables 4.2.6.8 and 6.1.1.4'
H H 0.0000 0.0000 'International Tables Vol C Tables 4.2.6.8 and 6.1.1.4'
N N 0.0057 0.0031 'International Tables Vol C Tables 4.2.6.8 and 6.1.1.4'
O O 0.0101 0.0057 'International Tables Vol C Tables 4.2.6.8 and 6.1.1.4'
Ba Ba -0.3333 2.1654 'International Tables Vol C Tables 4.2.6.8 and 6.1.1.4'
Cu Cu 0.3319 1.2017 'International Tables Vol C Tables 4.2.6.8 and 6.1.1.4'
S S 0.1188 0.1164 'International Tables Vol C Tables 4.2.6.8 and 6.1.1.4'

loop_
_geom_angle_atom_site_label_1
_geom_angle_atom_site_label_2
_geom_angle_atom_site_label_3
_geom_angle
_geom_angle_site_symmetry_1
_geom_angle_site_symmetry_3
N1 Cu1 O1HH 169.7(3) . .
N1 Cu1 O2 80.9(2) . .
O1HH Cu1 O2 95.85(18) . .
N1 Cu1 O1 83.4(2) . .
O1HH Cu1 O1 99.00(17) . .
O2 Cu1 O1 163.8(2) . .
N1 Cu1 O3 95.1(3) . 2_655
O1HH Cu1 O3 95.0(2) . 2_655
O2 Cu1 O3 95.9(3) . 2_655
O1 Cu1 O3 89.2(2) . 2_655
N1 Cu1 Ba1 128.49(18) . .
O1HH Cu1 Ba1 50.57(9) . .
O2 Cu1 Ba1 48.31(15) . .
O1 Cu1 Ba1 147.81(15) . .
O3 Cu1 Ba1 84.24(13) 2_655 .
O1HH Cu2 N2 170.2(3) 3_665 .
O1HH Cu2 O6 95.23(18) 3_665 .
N2 Cu2 O6 81.0(2) . .
O1HH Cu2 O4 97.88(19) 3_665 .
N2 Cu2 O4 85.4(3) . .
O6 Cu2 O4 166.4(2) . .
O1HH Cu2 Ba1 50.52(9) 3_665 .
N2 Cu2 Ba1 127.45(18) . .
O6 Cu2 Ba1 46.79(15) . .
O4 Cu2 Ba1 146.86(18) . .
O6 Ba1 O6 79.6(2) 2_655 3_665
O6 Ba1 O6 79.6(2) 2_655 .
O6 Ba1 O6 79.6(2) 3_665 .
O6 Ba1 O2 137.5(2) 2_655 2_655
O6 Ba1 O2 86.58(14) 3_665 2_655
O6 Ba1 O2 137.04(19) . 2_655
O6 Ba1 O2 86.58(14) 2_655 .
O6 Ba1 O2 137.0(2) 3_665 .
O6 Ba1 O2 137.5(2) . .
O2 Ba1 O2 76.7(2) 2_655 .
O6 Ba1 O2 137.04(19) 2_655 3_665
O6 Ba1 O2 137.5(2) 3_665 3_665
O6 Ba1 O2 86.58(14) . 3_665
O2 Ba1 O2 76.7(2) 2_655 3_665
O2 Ba1 O2 76.7(2) . 3_665
O6 Ba1 O1HH 63.60(15) 2_655 .
O6 Ba1 O1HH 72.44(15) 3_665 .
O6 Ba1 O1HH 136.81(18) . .
O2 Ba1 O1HH 73.94(15) 2_655 .
O2 Ba1 O1HH 65.01(14) . .
O2 Ba1 O1HH 135.81(19) 3_665 .
O6 Ba1 O1HH 136.81(18) 2_655 2_655
O6 Ba1 O1HH 63.60(15) 3_665 2_655
O6 Ba1 O1HH 72.44(15) . 2_655
O2 Ba1 O1HH 65.01(14) 2_655 2_655
O2 Ba1 O1HH 135.81(19) . 2_655
O2 Ba1 O1HH 73.94(15) 3_665 2_655
O1HH Ba1 O1HH 119.993(4) . 2_655
O6 Ba1 O1HH 72.44(15) 2_655 3_665
O6 Ba1 O1HH 136.81(18) 3_665 3_665
O6 Ba1 O1HH 63.60(15) . 3_665
O2 Ba1 O1HH 135.81(19) 2_655 3_665
O2 Ba1 O1HH 73.94(15) . 3_665
O2 Ba1 O1HH 65.01(14) 3_665 3_665
O1HH Ba1 O1HH 119.993(4) . 3_665
O1HH Ba1 O1HH 119.993(4) 2_655 3_665
O6 Ba1 Cu2 106.59(14) 2_655 3_665
O6 Ba1 Cu2 32.94(11) 3_665 3_665
O6 Ba1 Cu2 67.05(12) . 3_665
O2 Ba1 Cu2 79.38(12) 2_655 3_665
O2 Ba1 Cu2 154.92(13) . 3_665
O2 Ba1 Cu2 104.89(13) 3_665 3_665
O1HH Ba1 Cu2 101.26(8) . 3_665
O1HH Ba1 Cu2 31.84(10) 2_655 3_665
O1HH Ba1 Cu2 129.97(9) 3_665 3_665
O6 Ba1 Cu2 32.94(11) 2_655 2_655
O6 Ba1 Cu2 67.05(12) 3_665 2_655
O6 Ba1 Cu2 106.59(14) . 2_655
O2 Ba1 Cu2 104.89(13) 2_655 2_655
O2 Ba1 Cu2 79.38(12) . 2_655
O2 Ba1 Cu2 154.92(13) 3_665 2_655
O1HH Ba1 Cu2 31.84(10) . 2_655
O1HH Ba1 Cu2 129.97(9) 2_655 2_655
O1HH Ba1 Cu2 101.26(8) 3_665 2_655
Cu2 Ba1 Cu2 99.94(3) 3_665 2_655
O6 Ba1 Cu2 67.05(12) 2_655 .
O6 Ba1 Cu2 106.59(14) 3_665 .
O6 Ba1 Cu2 32.94(11) . .
O2 Ba1 Cu2 154.92(13) 2_655 .
O2 Ba1 Cu2 104.89(13) . .
O2 Ba1 Cu2 79.38(12) 3_665 .
O1HH Ba1 Cu2 129.97(9) . .
O1HH Ba1 Cu2 101.26(8) 2_655 .
O1HH Ba1 Cu2 31.84(10) 3_665 .
Cu2 Ba1 Cu2 99.94(3) 3_665 .
Cu2 Ba1 Cu2 99.94(3) 2_655 .
C2 N1 C3 124.0(7) . .
C2 N1 Cu1 116.9(5) . .
C3 N1 Cu1 118.7(5) . .
C1 N2 C5 126.7(7) 6_544 .
C1 N2 Cu2 114.4(6) 6_544 .
C5 N2 Cu2 118.9(5) . .
C1 O1 Cu1 108.4(5) . .
C4 O2 Cu1 118.0(5) . .
C4 O2 Ba1 143.5(5) . .
Cu1 O2 Ba1 97.6(2) . .
C4 O3 Cu1 125.4(6) . 3_665
C2 O4 Cu2 109.9(5) 6_544 .
C6 O6 Cu2 116.2(4) . .
C6 O6 Ba1 141.9(5) . .
Cu2 O6 Ba1 100.3(2) . .
O1 C1 N2 128.1(8) . 5_665
O1 C1 C2 120.2(5) . .
N2 C1 C2 111.5(6) 5_665 .
N1 C2 O4 130.3(7) . 5_665
N1 C2 C1 110.8(5) . .
O4 C2 C1 118.5(5) 5_665 .
N1 C3 C1S 110.3(9) . .
N1 C3 C4 104.5(7) . .
C1S C3 C4 110.6(10) . .
O3 C4 O2 121.4(8) . .
O3 C4 C3 120.8(9) . .
O2 C4 C3 117.8(7) . .
N2 C5 C6 106.8(6) . .
N2 C5 C1H 113.5(10) . .
C6 C5 C1H 110.8(9) . .
O5 C6 O6 125.8(7) . .
O5 C6 C5 117.8(6) . .
O6 C6 C5 116.4(6) . .
Cu2 O1HH Cu1 124.56(17) 2_655 .
Cu2 O1HH Ba1 97.65(15) 2_655 .
Cu1 O1HH Ba1 96.76(16) . .
O1H C1H C5 112.4(11) . .
C2S C1S C3 113.5(15) . .
C1S C2S S1' 154(3) . .
C1S C2S S1 93.5(17) . .
C3S S1 C2S 102.2(18) . .
C3S S1' C2S 102(2) . .

loop_
_geom_bond_atom_site_label_1
_geom_bond_atom_site_label_2
_geom_bond_distance
_geom_bond_site_symmetry_2
Cu1 N1 1.915(7) .
Cu1 O1HH 1.936(5) .
Cu1 O2 2.012(5) .
Cu1 O1 2.027(6) .
Cu1 O3 2.413(6) 2_655
Cu1 Ba1 3.5615(9) .
Cu2 O1HH 1.893(5) 3_665
Cu2 N2 1.913(6) .
Cu2 O6 1.966(5) .
Cu2 O4 1.978(5) .
Cu2 Ba1 3.5571(9) .
Ba1 O6 2.635(5) 2_655
Ba1 O6 2.635(5) 3_665
Ba1 O6 2.635(5) .
Ba1 O2 2.683(5) 2_655
Ba1 O2 2.683(5) .
Ba1 O2 2.683(5) 3_665
Ba1 O1HH 2.770(3) .
Ba1 O1HH 2.770(3) 2_655
Ba1 O1HH 2.770(3) 3_665
N1 C2 1.266(9) .
N1 C3 1.502(10) .
N2 C1 1.322(9) 6_544
N2 C5 1.422(10) .
O1 C1 1.253(9) .
O2 C4 1.246(12) .
O3 C4 1.236(10) .
O4 C2 1.282(9) 6_544
O5 C6 1.274(9) .
O6 C6 1.301(8) .
C1 C2 1.541(8) .
C3 C1S 1.541(18) .
C3 C4 1.565(13) .
C5 C6 1.516(11) .
C5 C1H 1.511(16) .
C1H O1H 1.427(18) .
C1S C2S 1.50(2) .
C2S S1' 1.88(2) .
C2S S1 1.88(2) .
S1 C3S 1.84(2) .
S1' C3S 1.84(2) .

loop_
_platon_squeeze_void_nr
_platon_squeeze_void_average_x
_platon_squeeze_void_average_y
_platon_squeeze_void_average_z
_platon_squeeze_void_volume
_platon_squeeze_void_count_electrons
_platon_squeeze_void_content
1 0.000 0.000 0.009 900 279 ' '
